data_4066235
loop_
_publ_author_name
'Pinkas, Ji\<r\'i'
'Luke\<sov\'a, Lenka'
'Gyepes, R\'obert'
'C\'isa\<rov\'a, Ivana'
'Kubi\<sta, Ji\<r\'i'
'Hor\'a\<cek, Michal'
'Mach, Karel'

_publ_section_title
;
 Reduction-Induced Exclusive Activation of
 theansa-1,2-Bis(dimethylsilylene)ethane Chain inansa-Permethyltitanocene
 Compounds&#x00A7;
;
_journal_issue 21
_journal_name_full Organometallics
_journal_page_first 5199
_journal_paper_doi 10.1021/om1003623
_journal_volume 29
_journal_year 2010
_chemical_formula_moiety 'C26 H46 Si2 Ti'
_chemical_formula_sum 'C26 H46 Si2 Ti'
_chemical_formula_weight 462.71
_chemical_name_systematic
; 
 ? 
;
_space_group_IT_number 14
_symmetry_cell_setting monoclinic
_symmetry_space_group_name_Hall '-P 2ybc'
_symmetry_space_group_name_H-M 'P 1 21/c 1'
_atom_sites_solution_hydrogens geom
_atom_sites_solution_primary direct
_atom_sites_solution_secondary difmap
_audit_creation_method SHELXL-97
_cell_angle_alpha 90.00
_cell_angle_beta 114.4415(15)
_cell_angle_gamma 90.00
_cell_formula_units_Z 4
_cell_length_a 9.8715(4)
_cell_length_b 34.7068(14)
_cell_length_c 8.4030(3)
_cell_measurement_reflns_used 5384
_cell_measurement_temperature 150(1)
_cell_measurement_theta_max 27.48
_cell_measurement_theta_min 1.00
_cell_volume 2620.94(18)
_computing_cell_refinement 'HKL Scalepack (Otwinowski & Minor, 1997)'
_computing_data_collection 'Collect (Nonius BV, 1997-2000)'
_computing_data_reduction 'HKL Denzo and Scalepack (Otwinowski & Minor, 1997)'
_computing_molecular_graphics 'PLATON (Spek, 2001)'
_computing_structure_refinement 'SHELXL-97 (Sheldrick, 1997)'
_computing_structure_solution 'SIR97 (Altomare et al., 1994)'
_diffrn_ambient_temperature 150(1)
_diffrn_detector_area_resol_mean 9.091
_diffrn_measured_fraction_theta_full 0.987
_diffrn_measured_fraction_theta_max 0.987
_diffrn_measurement_device_type KappaCCD
_diffrn_measurement_method '\w scans to fill the Ewald sphere'
_diffrn_radiation_monochromator 'horizontally mounted graphite crystal'
_diffrn_radiation_source 'fine-focus sealed tube'
_diffrn_radiation_type MoK\a
_diffrn_radiation_wavelength 0.71073
_diffrn_reflns_av_R_equivalents 0.0000
_diffrn_reflns_av_sigmaI/netI 0.0938
_diffrn_reflns_limit_h_max 12
_diffrn_reflns_limit_h_min -12
_diffrn_reflns_limit_k_max 44
_diffrn_reflns_limit_k_min -44
_diffrn_reflns_limit_l_max 10
_diffrn_reflns_limit_l_min -10
_diffrn_reflns_number 19068
_diffrn_reflns_theta_full 27.50
_diffrn_reflns_theta_max 27.50
_diffrn_reflns_theta_min 1.17
_exptl_absorpt_coefficient_mu 0.429
_exptl_absorpt_correction_type none
_exptl_crystal_colour yellow
_exptl_crystal_density_diffrn 1.173
_exptl_crystal_density_method 'not measured'
_exptl_crystal_description prism
_exptl_crystal_F_000 1008
_exptl_crystal_size_max 0.43
_exptl_crystal_size_mid 0.33
_exptl_crystal_size_min 0.23
_refine_diff_density_max 0.650
_refine_diff_density_min -0.423
_refine_diff_density_rms 0.078
_refine_ls_extinction_method none
_refine_ls_goodness_of_fit_ref 1.027
_refine_ls_hydrogen_treatment constr
_refine_ls_matrix_type full
_refine_ls_number_parameters 276
_refine_ls_number_reflns 5923
_refine_ls_number_restraints 0
_refine_ls_restrained_S_all 1.027
_refine_ls_R_factor_all 0.1294
_refine_ls_R_factor_gt 0.0602
_refine_ls_shift/su_max 0.000
_refine_ls_shift/su_mean 0.000
_refine_ls_structure_factor_coef Fsqd
_refine_ls_weighting_details 'calc w=1/[\s^2^(Fo^2^)+(0.0623P)^2^+2.2208P] where P=(Fo^2^+2Fc^2^)/3'
_refine_ls_weighting_scheme calc
_refine_ls_wR_factor_gt 0.1268
_refine_ls_wR_factor_ref 0.1562
_reflns_number_gt 3489
_reflns_number_total 5923
_reflns_threshold_expression >2sigma(I)
_cod_data_source_file om1003623_si_001.cif
_cod_data_source_block ansc2time2c
_cod_original_sg_symbol_H-M P21/c
_cod_database_code 4066235

loop_
_symmetry_equiv_pos_as_xyz
'x, y, z'
'-x, y+1/2, -z+1/2'
'-x, -y, -z'
'x, -y-1/2, z-1/2'

loop_
_atom_site_label
_atom_site_type_symbol
_atom_site_fract_x
_atom_site_fract_y
_atom_site_fract_z
_atom_site_U_iso_or_equiv
_atom_site_adp_type
_atom_site_occupancy
_atom_site_symmetry_multiplicity
_atom_site_calc_flag
_atom_site_refinement_flags
Ti1 Ti 0.54186(7) 0.126218(17) 0.95042(7) 0.02685(18) Uani 1 1 d .
C1 C 0.7150(4) 0.17790(9) 1.0639(4) 0.0259(7) Uani 1 1 d .
C2 C 0.6570(4) 0.17065(9) 1.1924(4) 0.0261(7) Uani 1 1 d .
C3 C 0.5054(4) 0.17963(10) 1.1208(5) 0.0314(8) Uani 1 1 d .
C4 C 0.4663(4) 0.19454(10) 0.9524(5) 0.0336(8) Uani 1 1 d .
C5 C 0.5936(4) 0.19399(9) 0.9164(4) 0.0291(8) Uani 1 1 d .
Si1 Si 0.91349(10) 0.18139(3) 1.09734(13) 0.0297(2) Uani 1 1 d .
C6 C 0.7488(4) 0.16353(10) 1.3833(4) 0.0341(8) Uani 1 1 d .
H6A H 0.8109 0.1862 1.4351 0.051 Uiso 1 1 calc R
H6B H 0.8126 0.1410 1.3972 0.051 Uiso 1 1 calc R
H6C H 0.6830 0.1588 1.4421 0.051 Uiso 1 1 calc R
C7 C 0.4034(4) 0.17790(12) 1.2136(5) 0.0467(10) Uani 1 1 d .
H7A H 0.4100 0.1524 1.2661 0.070 Uiso 1 1 calc R
H7B H 0.3007 0.1827 1.1296 0.070 Uiso 1 1 calc R
H7C H 0.4331 0.1976 1.3055 0.070 Uiso 1 1 calc R
C8 C 0.3215(4) 0.21394(12) 0.8404(6) 0.0509(11) Uani 1 1 d .
H8A H 0.3332 0.2419 0.8549 0.076 Uiso 1 1 calc R
H8B H 0.2437 0.2053 0.8760 0.076 Uiso 1 1 calc R
H8C H 0.2934 0.2072 0.7175 0.076 Uiso 1 1 calc R
C9 C 0.6029(4) 0.21427(11) 0.7620(5) 0.0417(9) Uani 1 1 d .
H9A H 0.5046 0.2143 0.6637 0.063 Uiso 1 1 calc R
H9B H 0.6739 0.2007 0.7278 0.063 Uiso 1 1 calc R
H9C H 0.6363 0.2409 0.7943 0.063 Uiso 1 1 calc R
C10 C 0.7247(4) 0.07882(9) 1.1223(4) 0.0260(7) Uani 1 1 d .
C11 C 0.5991(4) 0.07518(9) 1.1651(4) 0.0267(7) Uani 1 1 d .
C12 C 0.4769(4) 0.06117(10) 1.0176(4) 0.0300(8) Uani 1 1 d .
C13 C 0.5234(4) 0.05620(9) 0.8815(4) 0.0306(8) Uani 1 1 d .
C14 C 0.6735(4) 0.06699(9) 0.9435(4) 0.0276(7) Uani 1 1 d .
C15 C 0.5920(4) 0.07851(10) 1.3411(4) 0.0342(8) Uani 1 1 d .
H15A H 0.5046 0.0937 1.3289 0.051 Uiso 1 1 calc R
H15B H 0.6822 0.0912 1.4240 0.051 Uiso 1 1 calc R
H15C H 0.5845 0.0527 1.3843 0.051 Uiso 1 1 calc R
Si2 Si 0.92786(11) 0.07429(3) 1.27710(13) 0.0315(3) Uani 1 1 d .
C16 C 0.3324(4) 0.04731(12) 1.0170(5) 0.0485(11) Uani 1 1 d .
H16A H 0.3430 0.0204 1.0559 0.073 Uiso 1 1 calc R
H16B H 0.2538 0.0492 0.8984 0.073 Uiso 1 1 calc R
H16C H 0.3063 0.0633 1.0963 0.073 Uiso 1 1 calc R
C17 C 0.4304(4) 0.03781(11) 0.7073(5) 0.0426(10) Uani 1 1 d .
H17A H 0.4910 0.0345 0.6406 0.064 Uiso 1 1 calc R
H17B H 0.3450 0.0544 0.6418 0.064 Uiso 1 1 calc R
H17C H 0.3951 0.0126 0.7264 0.064 Uiso 1 1 calc R
C18 C 0.7667(4) 0.06255(11) 0.8407(5) 0.0395(9) Uani 1 1 d .
H18A H 0.7882 0.0352 0.8335 0.059 Uiso 1 1 calc R
H18B H 0.8602 0.0767 0.8991 0.059 Uiso 1 1 calc R
H18C H 0.7121 0.0728 0.7226 0.059 Uiso 1 1 calc R
C19 C 1.0502(4) 0.15295(10) 1.2842(5) 0.0365(9) Uani 1 1 d .
H19A H 1.1497 0.1646 1.3174 0.044 Uiso 1 1 calc R
H19B H 1.0239 0.1560 1.3851 0.044 Uiso 1 1 calc R
C20 C 1.0632(4) 0.10950(10) 1.2556(5) 0.0370(9) Uani 1 1 d .
H20A H 1.1638 0.1013 1.3385 0.044 Uiso 1 1 calc R
H20B H 1.0591 0.1064 1.1366 0.044 Uiso 1 1 calc R
C21 C 0.9662(4) 0.23343(11) 1.1472(6) 0.0480(10) Uani 1 1 d .
H21A H 0.8894 0.2497 1.0617 0.072 Uiso 1 1 calc R
H21B H 1.0617 0.2382 1.1410 0.072 Uiso 1 1 calc R
H21C H 0.9749 0.2395 1.2649 0.072 Uiso 1 1 calc R
C22 C 0.9408(4) 0.16714(11) 0.8970(5) 0.0397(9) Uani 1 1 d .
H22A H 0.8781 0.1448 0.8420 0.060 Uiso 1 1 calc R
H22B H 1.0455 0.1605 0.9301 0.060 Uiso 1 1 calc R
H22C H 0.9132 0.1887 0.8143 0.060 Uiso 1 1 calc R
C23 C 0.9581(4) 0.07113(12) 1.5122(5) 0.0463(10) Uani 1 1 d .
H23A H 1.0612 0.0635 1.5837 0.070 Uiso 1 1 calc R
H23B H 0.8904 0.0519 1.5246 0.070 Uiso 1 1 calc R
H23C H 0.9385 0.0963 1.5513 0.070 Uiso 1 1 calc R
C24 C 0.9931(5) 0.02612(10) 1.2335(6) 0.0511(11) Uani 1 1 d .
H24A H 0.9923 0.0261 1.1165 0.077 Uiso 1 1 calc R
H24B H 0.9266 0.0059 1.2405 0.077 Uiso 1 1 calc R
H24C H 1.0945 0.0213 1.3208 0.077 Uiso 1 1 calc R
C25 C 0.2974(4) 0.12434(11) 0.8397(6) 0.0560(12) Uani 1 1 d .
H25A H 0.2569 0.1473 0.7677 0.084 Uiso 1 1 calc R
H25B H 0.2643 0.1237 0.9347 0.084 Uiso 1 1 calc R
H25C H 0.2621 0.1012 0.7674 0.084 Uiso 1 1 calc R
C26 C 0.5076(5) 0.12988(9) 0.6756(4) 0.0393(10) Uani 1 1 d .
H26A H 0.4679 0.1054 0.6171 0.059 Uiso 1 1 calc R
H26B H 0.6027 0.1353 0.6694 0.059 Uiso 1 1 calc R
H26C H 0.4368 0.1506 0.6177 0.059 Uiso 1 1 calc R

loop_
_atom_site_aniso_label
_atom_site_aniso_U_11
_atom_site_aniso_U_22
_atom_site_aniso_U_33
_atom_site_aniso_U_23
_atom_site_aniso_U_13
_atom_site_aniso_U_12
Ti1 0.0286(3) 0.0257(3) 0.0253(3) -0.0004(3) 0.0102(3) -0.0008(3)
C1 0.0266(18) 0.0198(16) 0.0347(19) -0.0026(14) 0.0159(15) -0.0049(14)
C2 0.0299(19) 0.0209(16) 0.0309(18) -0.0044(14) 0.0160(15) -0.0024(14)
C3 0.034(2) 0.0281(18) 0.041(2) 0.0002(16) 0.0243(17) 0.0022(15)
C4 0.0246(18) 0.0310(19) 0.048(2) 0.0061(17) 0.0173(17) 0.0060(15)
C5 0.0295(19) 0.0243(17) 0.036(2) 0.0044(15) 0.0161(16) 0.0022(14)
Si1 0.0233(5) 0.0294(5) 0.0387(6) 0.0004(4) 0.0153(4) -0.0031(4)
C6 0.038(2) 0.034(2) 0.033(2) -0.0077(16) 0.0169(17) -0.0069(16)
C7 0.040(2) 0.054(2) 0.058(3) 0.002(2) 0.032(2) 0.007(2)
C8 0.035(2) 0.048(2) 0.071(3) 0.019(2) 0.023(2) 0.0125(19)
C9 0.037(2) 0.043(2) 0.047(2) 0.0144(19) 0.0189(18) 0.0032(18)
C10 0.0273(18) 0.0252(17) 0.0262(18) 0.0003(14) 0.0117(15) 0.0008(14)
C11 0.0313(19) 0.0246(17) 0.0261(18) 0.0033(14) 0.0137(15) 0.0010(14)
C12 0.0262(18) 0.0297(18) 0.0337(19) 0.0005(15) 0.0119(16) -0.0015(15)
C13 0.036(2) 0.0240(17) 0.0287(18) -0.0037(15) 0.0097(16) 0.0022(15)
C14 0.0306(19) 0.0266(17) 0.0248(17) -0.0005(14) 0.0107(15) 0.0019(14)
C15 0.042(2) 0.036(2) 0.0280(19) -0.0002(16) 0.0183(17) -0.0042(17)
Si2 0.0269(5) 0.0297(5) 0.0330(6) 0.0038(4) 0.0073(4) 0.0033(4)
C16 0.037(2) 0.055(3) 0.053(3) -0.001(2) 0.018(2) -0.0131(19)
C17 0.042(2) 0.042(2) 0.037(2) -0.0111(18) 0.0093(18) 0.0021(18)
C18 0.041(2) 0.046(2) 0.033(2) -0.0032(17) 0.0174(18) 0.0093(18)
C19 0.0216(18) 0.041(2) 0.046(2) -0.0013(17) 0.0124(16) -0.0060(16)
C20 0.0238(18) 0.037(2) 0.046(2) 0.0025(17) 0.0106(17) 0.0050(16)
C21 0.037(2) 0.039(2) 0.066(3) 0.000(2) 0.019(2) -0.0091(18)
C22 0.036(2) 0.046(2) 0.045(2) 0.0054(18) 0.0245(19) 0.0046(18)
C23 0.039(2) 0.052(2) 0.035(2) 0.0129(18) 0.0023(18) 0.0008(19)
C24 0.042(2) 0.037(2) 0.061(3) 0.003(2) 0.008(2) 0.0117(19)
C25 0.033(2) 0.038(2) 0.082(3) -0.005(2) 0.009(2) 0.0007(18)
C26 0.079(3) 0.0236(18) 0.0246(18) 0.0058(15) 0.0304(19) 0.0107(18)

loop_
_atom_type_symbol
_atom_type_description
_atom_type_scat_dispersion_real
_atom_type_scat_dispersion_imag
_atom_type_scat_source
C C 0.0033 0.0016 'International Tables Vol C Tables 4.2.6.8 and 6.1.1.4'
H H 0.0000 0.0000 'International Tables Vol C Tables 4.2.6.8 and 6.1.1.4'
Si Si 0.0817 0.0704 'International Tables Vol C Tables 4.2.6.8 and 6.1.1.4'
Ti Ti 0.2776 0.4457 'International Tables Vol C Tables 4.2.6.8 and 6.1.1.4'

loop_
_geom_angle_atom_site_label_1
_geom_angle_atom_site_label_2
_geom_angle_atom_site_label_3
_geom_angle
C26 Ti1 C25 83.81(17)
C26 Ti1 C1 98.64(13)
C25 Ti1 C1 132.08(13)
C26 Ti1 C11 135.47(12)
C25 Ti1 C11 99.80(14)
C1 Ti1 C11 110.12(11)
C26 Ti1 C2 131.26(12)
C25 Ti1 C2 115.13(14)
C1 Ti1 C2 34.73(10)
C11 Ti1 C2 87.51(11)
C26 Ti1 C10 114.73(12)
C25 Ti1 C10 130.34(13)
C1 Ti1 C10 92.20(11)
C11 Ti1 C10 34.36(11)
C2 Ti1 C10 87.53(11)
C26 Ti1 C14 82.88(12)
C25 Ti1 C14 117.78(13)
C1 Ti1 C14 109.97(11)
C11 Ti1 C14 55.98(11)
C2 Ti1 C14 118.99(11)
C10 Ti1 C14 34.19(10)
C26 Ti1 C5 76.72(12)
C25 Ti1 C5 102.97(13)
C1 Ti1 C5 34.46(11)
C11 Ti1 C5 142.54(11)
C2 Ti1 C5 55.91(11)
C10 Ti1 C5 125.51(11)
C14 Ti1 C5 131.77(12)
C26 Ti1 C3 124.97(12)
C25 Ti1 C3 82.49(14)
C1 Ti1 C3 56.88(11)
C11 Ti1 C3 99.37(11)
C2 Ti1 C3 33.23(11)
C10 Ti1 C3 114.61(11)
C14 Ti1 C3 148.75(11)
C5 Ti1 C3 55.35(11)
C26 Ti1 C12 110.56(12)
C25 Ti1 C12 74.16(13)
C1 Ti1 C12 143.55(11)
C11 Ti1 C12 33.46(11)
C2 Ti1 C12 117.65(11)
C10 Ti1 C12 56.30(11)
C14 Ti1 C12 55.18(11)
C3 Ti1 C12 116.16(11)
C26 Ti1 C13 81.21(12)
C25 Ti1 C13 84.87(13)
C1 Ti1 C13 143.00(11)
C11 Ti1 C13 55.32(11)
C2 Ti1 C13 141.22(11)
C10 Ti1 C13 56.03(11)
C14 Ti1 C13 33.04(11)
C5 Ti1 C13 155.51(12)
C3 Ti1 C13 149.11(12)
C12 Ti1 C13 32.97(11)
C26 Ti1 C4 92.03(12)
C25 Ti1 C4 75.62(13)
C1 Ti1 C4 56.50(11)
C11 Ti1 C4 132.09(12)
C2 Ti1 C4 55.02(12)
C10 Ti1 C4 142.48(12)
C14 Ti1 C4 164.80(12)
C5 Ti1 C4 33.15(11)
C3 Ti1 C4 32.95(11)
C12 Ti1 C4 139.58(11)
C13 Ti1 C4 159.96(12)
C5 C1 C2 105.5(3)
C5 C1 Si1 123.7(2)
C2 C1 Si1 128.2(2)
C5 C1 Ti1 75.12(18)
C2 C1 Ti1 74.15(18)
Si1 C1 Ti1 130.00(16)
C3 C2 C1 109.0(3)
C3 C2 C6 124.2(3)
C1 C2 C6 125.4(3)
C3 C2 Ti1 74.60(19)
C1 C2 Ti1 71.11(17)
C6 C2 Ti1 131.1(2)
C2 C3 C4 108.4(3)
C2 C3 C7 126.4(3)
C4 C3 C7 124.9(3)
C2 C3 Ti1 72.17(18)
C4 C3 Ti1 74.7(2)
C7 C3 Ti1 124.1(2)
C3 C4 C5 108.3(3)
C3 C4 C8 126.1(3)
C5 C4 C8 124.9(3)
C3 C4 Ti1 72.36(19)
C5 C4 Ti1 71.91(19)
C8 C4 Ti1 129.2(3)
C4 C5 C1 108.7(3)
C4 C5 C9 123.7(3)
C1 C5 C9 126.7(3)
C4 C5 Ti1 74.9(2)
C1 C5 Ti1 70.42(17)
C9 C5 Ti1 129.6(2)
C1 Si1 C19 116.09(16)
C1 Si1 C21 105.83(16)
C19 Si1 C21 106.44(17)
C1 Si1 C22 112.32(16)
C19 Si1 C22 106.95(17)
C21 Si1 C22 108.89(18)
C2 C6 H6A 109.5
C2 C6 H6B 109.5
H6A C6 H6B 109.5
C2 C6 H6C 109.5
H6A C6 H6C 109.5
H6B C6 H6C 109.5
C3 C7 H7A 109.5
C3 C7 H7B 109.5
H7A C7 H7B 109.5
C3 C7 H7C 109.5
H7A C7 H7C 109.5
H7B C7 H7C 109.5
C4 C8 H8A 109.5
C4 C8 H8B 109.5
H8A C8 H8B 109.5
C4 C8 H8C 109.5
H8A C8 H8C 109.5
H8B C8 H8C 109.5
C5 C9 H9A 109.5
C5 C9 H9B 109.5
H9A C9 H9B 109.5
C5 C9 H9C 109.5
H9A C9 H9C 109.5
H9B C9 H9C 109.5
C14 C10 C11 105.8(3)
C14 C10 Si2 120.7(2)
C11 C10 Si2 127.0(2)
C14 C10 Ti1 73.61(18)
C11 C10 Ti1 72.63(18)
Si2 C10 Ti1 141.36(16)
C12 C11 C10 108.9(3)
C12 C11 C15 121.1(3)
C10 C11 C15 129.3(3)
C12 C11 Ti1 75.33(19)
C10 C11 Ti1 73.01(18)
C15 C11 Ti1 125.5(2)
C13 C12 C11 108.0(3)
C13 C12 C16 125.8(3)
C11 C12 C16 125.3(3)
C13 C12 Ti1 73.99(19)
C11 C12 Ti1 71.22(18)
C16 C12 Ti1 128.7(3)
C14 C13 C12 108.3(3)
C14 C13 C17 126.7(3)
C12 C13 C17 124.6(3)
C14 C13 Ti1 71.85(18)
C12 C13 Ti1 73.04(19)
C17 C13 Ti1 126.5(2)
C13 C14 C10 109.0(3)
C13 C14 C18 124.1(3)
C10 C14 C18 126.6(3)
C13 C14 Ti1 75.11(19)
C10 C14 Ti1 72.21(18)
C18 C14 Ti1 123.7(2)
C11 C15 H15A 109.5
C11 C15 H15B 109.5
H15A C15 H15B 109.5
C11 C15 H15C 109.5
H15A C15 H15C 109.5
H15B C15 H15C 109.5
C20 Si2 C23 109.32(18)
C20 Si2 C24 104.21(18)
C23 Si2 C24 103.61(19)
C20 Si2 C10 118.33(15)
C23 Si2 C10 112.99(16)
C24 Si2 C10 106.92(16)
C12 C16 H16A 109.5
C12 C16 H16B 109.5
H16A C16 H16B 109.5
C12 C16 H16C 109.5
H16A C16 H16C 109.5
H16B C16 H16C 109.5
C13 C17 H17A 109.5
C13 C17 H17B 109.5
H17A C17 H17B 109.5
C13 C17 H17C 109.5
H17A C17 H17C 109.5
H17B C17 H17C 109.5
C14 C18 H18A 109.5
C14 C18 H18B 109.5
H18A C18 H18B 109.5
C14 C18 H18C 109.5
H18A C18 H18C 109.5
H18B C18 H18C 109.5
C20 C19 Si1 117.6(2)
C20 C19 H19A 107.9
Si1 C19 H19A 107.9
C20 C19 H19B 107.9
Si1 C19 H19B 107.9
H19A C19 H19B 107.2
C19 C20 Si2 121.0(2)
C19 C20 H20A 107.1
Si2 C20 H20A 107.1
C19 C20 H20B 107.1
Si2 C20 H20B 107.1
H20A C20 H20B 106.8
Si1 C21 H21A 109.5
Si1 C21 H21B 109.5
H21A C21 H21B 109.5
Si1 C21 H21C 109.5
H21A C21 H21C 109.5
H21B C21 H21C 109.5
Si1 C22 H22A 109.5
Si1 C22 H22B 109.5
H22A C22 H22B 109.5
Si1 C22 H22C 109.5
H22A C22 H22C 109.5
H22B C22 H22C 109.5
Si2 C23 H23A 109.5
Si2 C23 H23B 109.5
H23A C23 H23B 109.5
Si2 C23 H23C 109.5
H23A C23 H23C 109.5
H23B C23 H23C 109.5
Si2 C24 H24A 109.5
Si2 C24 H24B 109.5
H24A C24 H24B 109.5
Si2 C24 H24C 109.5
H24A C24 H24C 109.5
H24B C24 H24C 109.5
Ti1 C25 H25A 109.5
Ti1 C25 H25B 109.5
H25A C25 H25B 109.5
Ti1 C25 H25C 109.5
H25A C25 H25C 109.5
H25B C25 H25C 109.5
Ti1 C26 H26A 109.5
Ti1 C26 H26B 109.5
H26A C26 H26B 109.5
Ti1 C26 H26C 109.5
H26A C26 H26C 109.5
H26B C26 H26C 109.5

loop_
_geom_bond_atom_site_label_1
_geom_bond_atom_site_label_2
_geom_bond_distance
Ti1 C26 2.195(3)
Ti1 C25 2.199(4)
Ti1 C1 2.387(3)
Ti1 C11 2.422(3)
Ti1 C2 2.427(3)
Ti1 C10 2.427(3)
Ti1 C14 2.446(3)
Ti1 C5 2.449(3)
Ti1 C3 2.458(3)
Ti1 C12 2.475(3)
Ti1 C13 2.487(3)
Ti1 C4 2.488(3)
C1 C5 1.434(5)
C1 C2 1.437(4)
C1 Si1 1.865(3)
C2 C3 1.397(5)
C2 C6 1.501(5)
C3 C4 1.403(5)
C3 C7 1.509(5)
C4 C5 1.409(5)
C4 C8 1.507(5)
C5 C9 1.512(5)
Si1 C19 1.873(4)
Si1 C21 1.878(4)
Si1 C22 1.879(4)
C6 H6A 0.9800
C6 H6B 0.9800
C6 H6C 0.9800
C7 H7A 0.9800
C7 H7B 0.9800
C7 H7C 0.9800
C8 H8A 0.9800
C8 H8B 0.9800
C8 H8C 0.9800
C9 H9A 0.9800
C9 H9B 0.9800
C9 H9C 0.9800
C10 C14 1.432(4)
C10 C11 1.433(5)
C10 Si2 1.892(3)
C11 C12 1.411(5)
C11 C15 1.514(4)
C12 C13 1.408(5)
C12 C16 1.503(5)
C13 C14 1.403(5)
C13 C17 1.510(5)
C14 C18 1.508(5)
C15 H15A 0.9800
C15 H15B 0.9800
C15 H15C 0.9800
Si2 C20 1.873(4)
Si2 C23 1.875(4)
Si2 C24 1.881(4)
C16 H16A 0.9800
C16 H16B 0.9800
C16 H16C 0.9800
C17 H17A 0.9800
C17 H17B 0.9800
C17 H17C 0.9800
C18 H18A 0.9800
C18 H18B 0.9800
C18 H18C 0.9800
C19 C20 1.541(5)
C19 H19A 0.9900
C19 H19B 0.9900
C20 H20A 0.9900
C20 H20B 0.9900
C21 H21A 0.9800
C21 H21B 0.9800
C21 H21C 0.9800
C22 H22A 0.9800
C22 H22B 0.9800
C22 H22C 0.9800
C23 H23A 0.9800
C23 H23B 0.9800
C23 H23C 0.9800
C24 H24A 0.9800
C24 H24B 0.9800
C24 H24C 0.9800
C25 H25A 0.9800
C25 H25B 0.9800
C25 H25C 0.9800
C26 H26A 0.9800
C26 H26B 0.9800
C26 H26C 0.9800

loop_
_geom_torsion_atom_site_label_1
_geom_torsion_atom_site_label_2
_geom_torsion_atom_site_label_3
_geom_torsion_atom_site_label_4
_geom_torsion
C26 Ti1 C1 C5 50.8(2)
C25 Ti1 C1 C5 -38.6(3)
C11 Ti1 C1 C5 -163.75(19)
C2 Ti1 C1 C5 -111.3(3)
C10 Ti1 C1 C5 166.22(19)
C14 Ti1 C1 C5 136.31(19)
C3 Ti1 C1 C5 -75.6(2)
C12 Ti1 C1 C5 -165.7(2)
C13 Ti1 C1 C5 137.6(2)
C4 Ti1 C1 C5 -35.90(19)
C26 Ti1 C1 C2 162.1(2)
C25 Ti1 C1 C2 72.7(3)
C11 Ti1 C1 C2 -52.4(2)
C10 Ti1 C1 C2 -82.48(19)
C14 Ti1 C1 C2 -112.38(19)
C5 Ti1 C1 C2 111.3(3)
C3 Ti1 C1 C2 35.73(18)
C12 Ti1 C1 C2 -54.4(3)
C13 Ti1 C1 C2 -111.1(2)
C4 Ti1 C1 C2 75.4(2)
C26 Ti1 C1 Si1 -71.0(2)
C25 Ti1 C1 Si1 -160.4(2)
C11 Ti1 C1 Si1 74.5(2)
C2 Ti1 C1 Si1 126.9(3)
C10 Ti1 C1 Si1 44.5(2)
C14 Ti1 C1 Si1 14.5(2)
C5 Ti1 C1 Si1 -121.8(3)
C3 Ti1 C1 Si1 162.7(3)
C12 Ti1 C1 Si1 72.5(3)
C13 Ti1 C1 Si1 15.9(3)
C4 Ti1 C1 Si1 -157.7(3)
C5 C1 C2 C3 3.7(4)
Si1 C1 C2 C3 165.7(2)
Ti1 C1 C2 C3 -65.5(2)
C5 C1 C2 C6 -163.3(3)
Si1 C1 C2 C6 -1.3(5)
Ti1 C1 C2 C6 127.5(3)
C5 C1 C2 Ti1 69.2(2)
Si1 C1 C2 Ti1 -128.8(3)
C26 Ti1 C2 C3 93.0(2)
C25 Ti1 C2 C3 -11.7(2)
C1 Ti1 C2 C3 116.8(3)
C11 Ti1 C2 C3 -111.3(2)
C10 Ti1 C2 C3 -145.7(2)
C14 Ti1 C2 C3 -159.70(19)
C5 Ti1 C2 C3 77.3(2)
C12 Ti1 C2 C3 -96.2(2)
C13 Ti1 C2 C3 -126.9(2)
C4 Ti1 C2 C3 36.80(19)
C26 Ti1 C2 C1 -23.8(3)
C25 Ti1 C2 C1 -128.5(2)
C11 Ti1 C2 C1 131.84(19)
C10 Ti1 C2 C1 97.44(19)
C14 Ti1 C2 C1 83.5(2)
C5 Ti1 C2 C1 -39.54(18)
C3 Ti1 C2 C1 -116.8(3)
C12 Ti1 C2 C1 146.93(18)
C13 Ti1 C2 C1 116.3(2)
C4 Ti1 C2 C1 -80.0(2)
C26 Ti1 C2 C6 -144.7(3)
C25 Ti1 C2 C6 110.6(3)
C1 Ti1 C2 C6 -120.9(4)
C11 Ti1 C2 C6 10.9(3)
C10 Ti1 C2 C6 -23.5(3)
C14 Ti1 C2 C6 -37.4(3)
C5 Ti1 C2 C6 -160.4(3)
C3 Ti1 C2 C6 122.3(4)
C12 Ti1 C2 C6 26.0(3)
C13 Ti1 C2 C6 -4.6(4)
C4 Ti1 C2 C6 159.1(4)
C1 C2 C3 C4 -3.2(4)
C6 C2 C3 C4 163.9(3)
Ti1 C2 C3 C4 -66.5(3)
C1 C2 C3 C7 -177.1(3)
C6 C2 C3 C7 -9.9(6)
Ti1 C2 C3 C7 119.7(4)
C1 C2 C3 Ti1 63.3(2)
C6 C2 C3 Ti1 -129.6(3)
C26 Ti1 C3 C2 -113.6(2)
C25 Ti1 C3 C2 169.4(2)
C1 Ti1 C3 C2 -37.38(18)
C11 Ti1 C3 C2 70.6(2)
C10 Ti1 C3 C2 38.2(2)
C14 Ti1 C3 C2 35.8(3)
C5 Ti1 C3 C2 -79.2(2)
C12 Ti1 C3 C2 101.2(2)
C13 Ti1 C3 C2 102.7(3)
C4 Ti1 C3 C2 -115.5(3)
C26 Ti1 C3 C4 1.9(3)
C25 Ti1 C3 C4 -75.1(2)
C1 Ti1 C3 C4 78.2(2)
C11 Ti1 C3 C4 -173.9(2)
C2 Ti1 C3 C4 115.5(3)
C10 Ti1 C3 C4 153.78(19)
C14 Ti1 C3 C4 151.4(2)
C5 Ti1 C3 C4 36.40(19)
C12 Ti1 C3 C4 -143.3(2)
C13 Ti1 C3 C4 -141.8(2)
C26 Ti1 C3 C7 124.0(3)
C25 Ti1 C3 C7 47.0(3)
C1 Ti1 C3 C7 -159.7(3)
C11 Ti1 C3 C7 -51.8(3)
C2 Ti1 C3 C7 -122.4(4)
C10 Ti1 C3 C7 -84.1(3)
C14 Ti1 C3 C7 -86.6(4)
C5 Ti1 C3 C7 158.5(4)
C12 Ti1 C3 C7 -21.2(3)
C13 Ti1 C3 C7 -19.7(4)
C4 Ti1 C3 C7 122.1(4)
C2 C3 C4 C5 1.5(4)
C7 C3 C4 C5 175.4(3)
Ti1 C3 C4 C5 -63.4(3)
C2 C3 C4 C8 -169.1(3)
C7 C3 C4 C8 4.8(6)
Ti1 C3 C4 C8 126.0(4)
C2 C3 C4 Ti1 64.8(2)
C7 C3 C4 Ti1 -121.2(4)
C26 Ti1 C4 C3 -178.4(2)
C25 Ti1 C4 C3 98.5(2)
C1 Ti1 C4 C3 -79.4(2)
C11 Ti1 C4 C3 8.2(3)
C2 Ti1 C4 C3 -37.1(2)
C10 Ti1 C4 C3 -41.3(3)
C14 Ti1 C4 C3 -108.5(5)
C5 Ti1 C4 C3 -116.8(3)
C12 Ti1 C4 C3 55.9(3)
C13 Ti1 C4 C3 112.0(4)
C26 Ti1 C4 C5 -61.6(2)
C25 Ti1 C4 C5 -144.7(3)
C1 Ti1 C4 C5 37.4(2)
C11 Ti1 C4 C5 125.0(2)
C2 Ti1 C4 C5 79.7(2)
C10 Ti1 C4 C5 75.5(3)
C14 Ti1 C4 C5 8.3(6)
C3 Ti1 C4 C5 116.8(3)
C12 Ti1 C4 C5 172.6(2)
C13 Ti1 C4 C5 -131.2(3)
C26 Ti1 C4 C8 59.0(3)
C25 Ti1 C4 C8 -24.0(3)
C1 Ti1 C4 C8 158.1(4)
C11 Ti1 C4 C8 -114.3(3)
C2 Ti1 C4 C8 -159.6(4)
C10 Ti1 C4 C8 -163.8(3)
C14 Ti1 C4 C8 129.0(4)
C5 Ti1 C4 C8 120.7(4)
C3 Ti1 C4 C8 -122.5(4)
C12 Ti1 C4 C8 -66.7(4)
C13 Ti1 C4 C8 -10.5(6)
C3 C4 C5 C1 0.9(4)
C8 C4 C5 C1 171.6(3)
Ti1 C4 C5 C1 -62.8(2)
C3 C4 C5 C9 -168.5(3)
C8 C4 C5 C9 2.2(6)
Ti1 C4 C5 C9 127.8(3)
C3 C4 C5 Ti1 63.7(2)
C8 C4 C5 Ti1 -125.6(4)
C2 C1 C5 C4 -2.7(4)
Si1 C1 C5 C4 -165.8(2)
Ti1 C1 C5 C4 65.7(2)
C2 C1 C5 C9 166.2(3)
Si1 C1 C5 C9 3.2(5)
Ti1 C1 C5 C9 -125.3(3)
C2 C1 C5 Ti1 -68.5(2)
Si1 C1 C5 Ti1 128.5(2)
C26 Ti1 C5 C4 115.4(2)
C25 Ti1 C5 C4 35.0(3)
C1 Ti1 C5 C4 -116.6(3)
C11 Ti1 C5 C4 -91.0(3)
C2 Ti1 C5 C4 -76.7(2)
C10 Ti1 C5 C4 -133.6(2)
C14 Ti1 C5 C4 -177.1(2)
C3 Ti1 C5 C4 -36.2(2)
C13 Ti1 C5 C4 141.6(3)
C26 Ti1 C5 C1 -128.1(2)
C25 Ti1 C5 C1 151.6(2)
C11 Ti1 C5 C1 25.6(3)
C2 Ti1 C5 C1 39.86(18)
C10 Ti1 C5 C1 -17.0(2)
C14 Ti1 C5 C1 -60.5(2)
C3 Ti1 C5 C1 80.4(2)
C13 Ti1 C5 C1 -101.9(3)
C4 Ti1 C5 C1 116.6(3)
C26 Ti1 C5 C9 -6.1(3)
C25 Ti1 C5 C9 -86.5(3)
C1 Ti1 C5 C9 121.9(4)
C11 Ti1 C5 C9 147.5(3)
C2 Ti1 C5 C9 161.8(3)
C10 Ti1 C5 C9 104.9(3)
C14 Ti1 C5 C9 61.4(3)
C3 Ti1 C5 C9 -157.7(3)
C13 Ti1 C5 C9 20.0(5)
C4 Ti1 C5 C9 -121.5(4)
C5 C1 Si1 C19 -172.5(3)
C2 C1 Si1 C19 28.4(3)
Ti1 C1 Si1 C19 -73.5(2)
C5 C1 Si1 C21 69.7(3)
C2 C1 Si1 C21 -89.4(3)
Ti1 C1 Si1 C21 168.7(2)
C5 C1 Si1 C22 -49.0(3)
C2 C1 Si1 C22 151.9(3)
Ti1 C1 Si1 C22 50.0(3)
C26 Ti1 C10 C14 -22.9(2)
C25 Ti1 C10 C14 80.7(3)
C1 Ti1 C10 C14 -123.5(2)
C11 Ti1 C10 C14 112.9(3)
C2 Ti1 C10 C14 -157.9(2)
C5 Ti1 C10 C14 -114.0(2)
C3 Ti1 C10 C14 -177.76(18)
C12 Ti1 C10 C14 76.1(2)
C13 Ti1 C10 C14 36.19(19)
C4 Ti1 C10 C14 -154.5(2)
C26 Ti1 C10 C11 -135.8(2)
C25 Ti1 C10 C11 -32.2(3)
C1 Ti1 C10 C11 123.63(19)
C2 Ti1 C10 C11 89.20(19)
C14 Ti1 C10 C11 -112.9(3)
C5 Ti1 C10 C11 133.16(19)
C3 Ti1 C10 C11 69.4(2)
C12 Ti1 C10 C11 -36.75(18)
C13 Ti1 C10 C11 -76.7(2)
C4 Ti1 C10 C11 92.6(2)
C26 Ti1 C10 Si2 96.0(3)
C25 Ti1 C10 Si2 -160.4(3)
C1 Ti1 C10 Si2 -4.5(3)
C11 Ti1 C10 Si2 -128.1(4)
C2 Ti1 C10 Si2 -38.9(3)
C14 Ti1 C10 Si2 119.0(4)
C5 Ti1 C10 Si2 5.0(3)
C3 Ti1 C10 Si2 -58.8(3)
C12 Ti1 C10 Si2 -164.9(3)
C13 Ti1 C10 Si2 155.2(3)
C4 Ti1 C10 Si2 -35.6(4)
C14 C10 C11 C12 0.7(4)
Si2 C10 C11 C12 -150.5(3)
Ti1 C10 C11 C12 67.4(2)
C14 C10 C11 C15 171.0(3)
Si2 C10 C11 C15 19.7(5)
Ti1 C10 C11 C15 -122.3(3)
C14 C10 C11 Ti1 -66.7(2)
Si2 C10 C11 Ti1 142.1(3)
C26 Ti1 C11 C12 -50.9(3)
C25 Ti1 C11 C12 40.2(2)
C1 Ti1 C11 C12 -177.86(19)
C2 Ti1 C11 C12 155.3(2)
C10 Ti1 C11 C12 -115.5(3)
C14 Ti1 C11 C12 -76.8(2)
C5 Ti1 C11 C12 167.0(2)
C3 Ti1 C11 C12 124.1(2)
C13 Ti1 C11 C12 -36.53(19)
C4 Ti1 C11 C12 119.6(2)
C26 Ti1 C11 C10 64.5(3)
C25 Ti1 C11 C10 155.7(2)
C1 Ti1 C11 C10 -62.4(2)
C2 Ti1 C11 C10 -89.27(19)
C14 Ti1 C11 C10 38.65(18)
C5 Ti1 C11 C10 -77.5(3)
C3 Ti1 C11 C10 -120.42(19)
C12 Ti1 C11 C10 115.5(3)
C13 Ti1 C11 C10 78.9(2)
C4 Ti1 C11 C10 -124.9(2)
C26 Ti1 C11 C15 -168.9(3)
C25 Ti1 C11 C15 -77.8(3)
C1 Ti1 C11 C15 64.2(3)
C2 Ti1 C11 C15 37.3(3)
C10 Ti1 C11 C15 126.6(4)
C14 Ti1 C11 C15 165.2(3)
C5 Ti1 C11 C15 49.1(4)
C3 Ti1 C11 C15 6.1(3)
C12 Ti1 C11 C15 -118.0(4)
C13 Ti1 C11 C15 -154.5(3)
C4 Ti1 C11 C15 1.6(3)
C10 C11 C12 C13 -0.5(4)
C15 C11 C12 C13 -171.7(3)
Ti1 C11 C12 C13 65.4(2)
C10 C11 C12 C16 169.4(3)
C15 C11 C12 C16 -1.8(5)
Ti1 C11 C12 C16 -124.7(4)
C10 C11 C12 Ti1 -65.9(2)
C15 C11 C12 Ti1 122.9(3)
C26 Ti1 C12 C13 28.5(2)
C25 Ti1 C12 C13 105.5(2)
C1 Ti1 C12 C13 -112.5(2)
C11 Ti1 C12 C13 -115.9(3)
C2 Ti1 C12 C13 -144.06(19)
C10 Ti1 C12 C13 -78.1(2)
C14 Ti1 C12 C13 -36.48(19)
C3 Ti1 C12 C13 178.57(19)
C4 Ti1 C12 C13 148.5(2)
C26 Ti1 C12 C11 144.4(2)
C25 Ti1 C12 C11 -138.6(2)
C1 Ti1 C12 C11 3.4(3)
C2 Ti1 C12 C11 -28.2(2)
C10 Ti1 C12 C11 37.77(19)
C14 Ti1 C12 C11 79.4(2)
C3 Ti1 C12 C11 -65.5(2)
C13 Ti1 C12 C11 115.9(3)
C4 Ti1 C12 C11 -95.6(2)
C26 Ti1 C12 C16 -94.9(3)
C25 Ti1 C12 C16 -17.9(3)
C1 Ti1 C12 C16 124.1(3)
C11 Ti1 C12 C16 120.7(4)
C2 Ti1 C12 C16 92.5(3)
C10 Ti1 C12 C16 158.5(4)
C14 Ti1 C12 C16 -159.9(4)
C3 Ti1 C12 C16 55.2(3)
C13 Ti1 C12 C16 -123.4(4)
C4 Ti1 C12 C16 25.1(4)
C11 C12 C13 C14 0.1(4)
C16 C12 C13 C14 -169.8(3)
Ti1 C12 C13 C14 63.6(2)
C11 C12 C13 C17 173.4(3)
C16 C12 C13 C17 3.5(6)
Ti1 C12 C13 C17 -123.1(3)
C11 C12 C13 Ti1 -63.6(2)
C16 C12 C13 Ti1 126.6(4)
C26 Ti1 C13 C14 90.4(2)
C25 Ti1 C13 C14 175.0(2)
C1 Ti1 C13 C14 -2.3(3)
C11 Ti1 C13 C14 -79.4(2)
C2 Ti1 C13 C14 -60.4(3)
C10 Ti1 C13 C14 -37.48(19)
C5 Ti1 C13 C14 64.7(3)
C3 Ti1 C13 C14 -119.0(3)
C12 Ti1 C13 C14 -116.5(3)
C4 Ti1 C13 C14 161.8(3)
C26 Ti1 C13 C12 -153.1(2)
C25 Ti1 C13 C12 -68.6(2)
C1 Ti1 C13 C12 114.2(2)
C11 Ti1 C13 C12 37.09(19)
C2 Ti1 C13 C12 56.1(3)
C10 Ti1 C13 C12 79.0(2)
C14 Ti1 C13 C12 116.5(3)
C5 Ti1 C13 C12 -178.9(2)
C3 Ti1 C13 C12 -2.5(3)
C4 Ti1 C13 C12 -81.7(4)
C26 Ti1 C13 C17 -32.2(3)
C25 Ti1 C13 C17 52.3(3)
C1 Ti1 C13 C17 -124.9(3)
C11 Ti1 C13 C17 157.9(4)
C2 Ti1 C13 C17 177.0(3)
C10 Ti1 C13 C17 -160.1(4)
C14 Ti1 C13 C17 -122.7(4)
C5 Ti1 C13 C17 -58.0(5)
C3 Ti1 C13 C17 118.4(3)
C12 Ti1 C13 C17 120.9(4)
C4 Ti1 C13 C17 39.2(5)
C12 C13 C14 C10 0.4(4)
C17 C13 C14 C10 -172.7(3)
Ti1 C13 C14 C10 64.8(2)
C12 C13 C14 C18 174.7(3)
C17 C13 C14 C18 1.6(5)
Ti1 C13 C14 C18 -120.9(3)
C12 C13 C14 Ti1 -64.4(2)
C17 C13 C14 Ti1 122.5(3)
C11 C10 C14 C13 -0.6(4)
Si2 C10 C14 C13 152.8(2)
Ti1 C10 C14 C13 -66.7(2)
C11 C10 C14 C18 -174.8(3)
Si2 C10 C14 C18 -21.3(5)
Ti1 C10 C14 C18 119.2(3)
C11 C10 C14 Ti1 66.0(2)
Si2 C10 C14 Ti1 -140.6(2)
C26 Ti1 C14 C13 -84.8(2)
C25 Ti1 C14 C13 -5.7(3)
C1 Ti1 C14 C13 178.55(19)
C11 Ti1 C14 C13 77.2(2)
C2 Ti1 C14 C13 141.52(19)
C10 Ti1 C14 C13 116.1(3)
C5 Ti1 C14 C13 -149.8(2)
C3 Ti1 C14 C13 120.0(2)
C12 Ti1 C14 C13 36.39(19)
C4 Ti1 C14 C13 -155.9(4)
C26 Ti1 C14 C10 159.1(2)
C25 Ti1 C14 C10 -121.8(2)
C1 Ti1 C14 C10 62.5(2)
C11 Ti1 C14 C10 -38.86(18)
C2 Ti1 C14 C10 25.4(2)
C5 Ti1 C14 C10 94.1(2)
C3 Ti1 C14 C10 3.9(3)
C12 Ti1 C14 C10 -79.7(2)
C13 Ti1 C14 C10 -116.1(3)
C4 Ti1 C14 C10 88.0(5)
C26 Ti1 C14 C18 36.5(3)
C25 Ti1 C14 C18 115.6(3)
C1 Ti1 C14 C18 -60.1(3)
C11 Ti1 C14 C18 -161.5(3)
C2 Ti1 C14 C18 -97.2(3)
C10 Ti1 C14 C18 -122.6(4)
C5 Ti1 C14 C18 -28.5(3)
C3 Ti1 C14 C18 -118.7(3)
C12 Ti1 C14 C18 157.7(3)
C13 Ti1 C14 C18 121.3(4)
C4 Ti1 C14 C18 -34.6(6)
C14 C10 Si2 C20 74.7(3)
C11 C10 Si2 C20 -137.9(3)
Ti1 C10 Si2 C20 -27.9(3)
C14 C10 Si2 C23 -155.8(3)
C11 C10 Si2 C23 -8.4(3)
Ti1 C10 Si2 C23 101.7(3)
C14 C10 Si2 C24 -42.4(3)
C11 C10 Si2 C24 105.0(3)
Ti1 C10 Si2 C24 -145.0(3)
C1 Si1 C19 C20 79.8(3)
C21 Si1 C19 C20 -162.7(3)
C22 Si1 C19 C20 -46.4(3)
Si1 C19 C20 Si2 -81.8(3)
C23 Si2 C20 C19 -69.0(3)
C24 Si2 C20 C19 -179.2(3)
C10 Si2 C20 C19 62.3(3)
